data_8105602
loop_
_publ_author_name
'Gao, Liang-Liang'
'Huang, Shan-Xiu'
'Wu, Wei-Na'

_publ_section_title
;
 Crystal structure of 3-aminopyrazine-2-carbohydrazide, C5H7N5O
;
_journal_issue 2
_journal_name_full 'Zeitschrift f\"ur Kristallographie - New Crystal Structures'
_journal_page_first 237
_journal_page_last 238
_journal_paper_doi 10.1515/ncrs-2018-0278
_journal_volume 234
_journal_year 2019
_chemical_formula_sum 'C5 H7 N5 O'
_chemical_formula_weight 153.16
_space_group_crystal_system monoclinic
_space_group_IT_number 14
_space_group_name_Hall '-P 2ybc'
_space_group_name_H-M_alt 'P 1 21/c 1'
_atom_sites_solution_hydrogens mixed
_audit_creation_method SHELXL-2017/1
_cell_angle_alpha 90
_cell_angle_beta 94.1380(10)
_cell_angle_gamma 90
_cell_formula_units_Z 4
_cell_length_a 10.1022(8)
_cell_length_b 9.4818(8)
_cell_length_c 7.0832(6)
_cell_measurement_reflns_used 1794
_cell_measurement_temperature 296(2)
_cell_measurement_theta_max 27.98
_cell_measurement_theta_min 2.88
_cell_volume 676.71(10)
_computing_cell_refinement 'Bruker SMART'
_computing_data_collection 'Bruker SMART'
_computing_data_reduction 'Bruker SAINT'
_computing_molecular_graphics 'Bruker SHELXTL'
_computing_publication_material 'Bruker SHELXTL'
_computing_structure_refinement 'SHELXL-2017/1 (Sheldrick, 2017)'
_computing_structure_solution 'Bruker SHELXTL'
_diffrn_ambient_temperature 296(2)
_diffrn_measured_fraction_theta_full 1.000
_diffrn_measured_fraction_theta_max 1.000
_diffrn_measurement_device_type 'CCD area detector'
_diffrn_measurement_method 'phi and omega scans'
_diffrn_radiation_type MoK\a
_diffrn_radiation_wavelength 0.71073
_diffrn_reflns_av_R_equivalents 0.0142
_diffrn_reflns_av_unetI/netI 0.0152
_diffrn_reflns_Laue_measured_fraction_full 1.000
_diffrn_reflns_Laue_measured_fraction_max 1.000
_diffrn_reflns_limit_h_max 11
_diffrn_reflns_limit_h_min -12
_diffrn_reflns_limit_k_max 11
_diffrn_reflns_limit_k_min -8
_diffrn_reflns_limit_l_max 8
_diffrn_reflns_limit_l_min -7
_diffrn_reflns_number 3368
_diffrn_reflns_point_group_measured_fraction_full 1.000
_diffrn_reflns_point_group_measured_fraction_max 1.000
_diffrn_reflns_theta_full 24.980
_diffrn_reflns_theta_max 24.980
_diffrn_reflns_theta_min 2.021
_exptl_absorpt_coefficient_mu 0.114
_exptl_absorpt_correction_T_max 0.992
_exptl_absorpt_correction_T_min 0.988
_exptl_absorpt_correction_type multi-scan
_exptl_absorpt_process_details sadabs
_exptl_crystal_colour colorless
_exptl_crystal_density_diffrn 1.503
_exptl_crystal_description rod
_exptl_crystal_F_000 320
_exptl_crystal_size_max 0.200
_exptl_crystal_size_mid 0.070
_exptl_crystal_size_min 0.060
_refine_diff_density_max 0.263
_refine_diff_density_min -0.186
_refine_diff_density_rms 0.039
_refine_ls_extinction_coef .
_refine_ls_extinction_method none
_refine_ls_goodness_of_fit_ref 1.071
_refine_ls_hydrogen_treatment mixed
_refine_ls_matrix_type full
_refine_ls_number_parameters 108
_refine_ls_number_reflns 1189
_refine_ls_number_restraints 3
_refine_ls_restrained_S_all 1.074
_refine_ls_R_factor_all 0.0417
_refine_ls_R_factor_gt 0.0357
_refine_ls_shift/su_max 0.000
_refine_ls_shift/su_mean 0.000
_refine_ls_structure_factor_coef Fsqd
_refine_ls_weighting_details 'w=1/[\s^2^(Fo^2^)+(0.0577P)^2^+0.1744P] where P=(Fo^2^+2Fc^2^)/3'
_refine_ls_weighting_scheme calc
_refine_ls_wR_factor_gt 0.1030
_refine_ls_wR_factor_ref 0.1088
_reflns_Friedel_coverage 0.000
_reflns_Friedel_fraction_full .
_reflns_Friedel_fraction_max .
_reflns_number_gt 1031
_reflns_number_total 1189
_reflns_threshold_expression 'I > 2\s(I)'
_cod_data_source_file suppl_ncrs-2018-0278_suppl.cif
_cod_data_source_block 1
_cod_original_sg_symbol_H-M 'P 21/c'
_cod_database_code 8105602
_shelx_shelxl_version_number 2017/1
_shelx_space_group_comment
; 
The symmetry employed for this shelxl refinement is uniquely defined 
by the following loop, which should always be used as a source of 
symmetry information in preference to the above space-group names. 
They are only intended as comments. 
;
_shelx_estimated_absorpt_t_min 0.978
_shelx_estimated_absorpt_t_max 0.993

loop_
_space_group_symop_operation_xyz
'x, y, z'
'-x, y+1/2, -z+1/2'
'-x, -y, -z'
'x, -y-1/2, z-1/2'

loop_
_atom_site_label
_atom_site_type_symbol
_atom_site_fract_x
_atom_site_fract_y
_atom_site_fract_z
_atom_site_U_iso_or_equiv
_atom_site_adp_type
_atom_site_occupancy
_atom_site_site_symmetry_order
_atom_site_calc_flag
_atom_site_refinement_flags_posn
_atom_site_refinement_flags_adp
_atom_site_refinement_flags_occupancy
_atom_site_disorder_assembly
_atom_site_disorder_group
O1 O 0.58410(12) 1.00465(11) 0.2509(2) 0.0583(4) Uani 1 1 d . . . . .
C1 C 0.84077(15) 0.61084(17) 0.1383(2) 0.0440(4) Uani 1 1 d . . . . .
H1 H 0.848540 0.513108 0.140645 0.053 Uiso 1 1 calc R U . . .
C2 C 0.94451(16) 0.69136(18) 0.0840(2) 0.0445(4) Uani 1 1 d . . . . .
H2 H 1.021405 0.645852 0.052358 0.053 Uiso 1 1 calc R U . . .
C3 C 0.82726(14) 0.89406(16) 0.1202(2) 0.0371(4) Uani 1 1 d . . . . .
C4 C 0.72119(13) 0.81064(15) 0.18054(19) 0.0333(4) Uani 1 1 d . . . . .
C5 C 0.59630(14) 0.87579(15) 0.2387(2) 0.0372(4) Uani 1 1 d . . . . .
N1 N 0.72925(12) 0.67097(13) 0.18749(18) 0.0391(4) Uani 1 1 d . . . . .
N2 N 0.94009(12) 0.83034(14) 0.07467(19) 0.0426(4) Uani 1 1 d . . . . .
N3 N 0.82308(14) 1.03440(14) 0.1044(2) 0.0516(4) Uani 1 1 d . . . . .
H3A H 0.890211 1.079453 0.066743 0.062 Uiso 1 1 calc R U . . .
H3B H 0.753256 1.079695 0.131829 0.062 Uiso 1 1 calc R U . . .
N4 N 0.50134(12) 0.78739(13) 0.2785(2) 0.0415(4) Uani 1 1 d . . . . .
H4 H 0.515859 0.698181 0.272567 0.050 Uiso 1 1 calc R U . . .
N5 N 0.37589(14) 0.83521(15) 0.3307(3) 0.0512(4) Uani 1 1 d D . . . .
H5A H 0.390(2) 0.875(2) 0.4432(16) 0.078(7) Uiso 1 1 d D . . . .
H5B H 0.349(2) 0.894(2) 0.241(2) 0.101(9) Uiso 1 1 d D . . . .

loop_
_atom_site_aniso_label
_atom_site_aniso_U_11
_atom_site_aniso_U_22
_atom_site_aniso_U_33
_atom_site_aniso_U_23
_atom_site_aniso_U_13
_atom_site_aniso_U_12
O1 0.0481(7) 0.0277(6) 0.1026(10) -0.0008(6) 0.0296(7) 0.0018(5)
C1 0.0444(9) 0.0350(8) 0.0545(10) -0.0011(7) 0.0164(7) 0.0083(7)
C2 0.0387(9) 0.0473(9) 0.0488(9) -0.0010(7) 0.0131(7) 0.0091(7)
C3 0.0349(8) 0.0378(8) 0.0393(8) -0.0025(6) 0.0074(6) -0.0028(6)
C4 0.0328(8) 0.0317(8) 0.0357(8) -0.0019(6) 0.0055(6) -0.0012(6)
C5 0.0351(8) 0.0304(8) 0.0471(9) -0.0008(6) 0.0087(6) -0.0002(6)
N1 0.0382(7) 0.0329(7) 0.0474(8) -0.0008(5) 0.0113(6) 0.0018(5)
N2 0.0326(7) 0.0462(8) 0.0504(8) 0.0008(6) 0.0124(6) -0.0006(5)
N3 0.0428(8) 0.0355(7) 0.0793(10) -0.0016(7) 0.0247(7) -0.0078(6)
N4 0.0329(7) 0.0290(6) 0.0646(9) -0.0023(6) 0.0172(6) 0.0011(5)
N5 0.0343(8) 0.0475(9) 0.0743(11) -0.0010(8) 0.0203(7) 0.0045(6)

loop_
_atom_type_symbol
_atom_type_description
_atom_type_scat_dispersion_real
_atom_type_scat_dispersion_imag
_atom_type_scat_source
C C 0.0033 0.0016 'International Tables Vol C Tables 4.2.6.8 and 6.1.1.4'
H H 0.0000 0.0000 'International Tables Vol C Tables 4.2.6.8 and 6.1.1.4'
N N 0.0061 0.0033 'International Tables Vol C Tables 4.2.6.8 and 6.1.1.4'
O O 0.0106 0.0060 'International Tables Vol C Tables 4.2.6.8 and 6.1.1.4'

loop_
_geom_angle_atom_site_label_1
_geom_angle_atom_site_label_2
_geom_angle_atom_site_label_3
_geom_angle
_geom_angle_site_symmetry_1
_geom_angle_site_symmetry_3
N1 C1 C2 120.82(15) . .
N1 C1 H1 119.6 . .
C2 C1 H1 119.6 . .
N2 C2 C1 123.03(14) . .
N2 C2 H2 118.5 . .
C1 C2 H2 118.5 . .
N3 C3 N2 116.62(13) . .
N3 C3 C4 124.01(13) . .
N2 C3 C4 119.37(14) . .
N1 C4 C3 121.37(13) . .
N1 C4 C5 117.03(12) . .
C3 C4 C5 121.61(13) . .
O1 C5 N4 122.50(14) . .
O1 C5 C4 121.46(13) . .
N4 C5 C4 116.04(13) . .
C4 N1 C1 117.92(13) . .
C2 N2 C3 117.45(13) . .
C3 N3 H3A 120.0 . .
C3 N3 H3B 120.0 . .
H3A N3 H3B 120.0 . .
C5 N4 N5 121.94(13) . .
C5 N4 H4 119.0 . .
N5 N4 H4 119.0 . .
N4 N5 H5A 106.4(15) . .
N4 N5 H5B 104.4(17) . .
H5A N5 H5B 114.1(15) . .

loop_
_geom_bond_atom_site_label_1
_geom_bond_atom_site_label_2
_geom_bond_distance
_geom_bond_site_symmetry_2
O1 C5 1.2317(18) .
C1 N1 1.3315(19) .
C1 C2 1.374(2) .
C1 H1 0.9300 .
C2 N2 1.320(2) .
C2 H2 0.9300 .
C3 N3 1.336(2) .
C3 N2 1.3496(19) .
C3 C4 1.422(2) .
C4 N1 1.3275(19) .
C4 C5 1.489(2) .
C5 N4 1.3195(19) .
N3 H3A 0.8600 .
N3 H3B 0.8600 .
N4 N5 1.4200(18) .
N4 H4 0.8600 .
N5 H5A 0.883(9) .
N5 H5B 0.874(9) .

loop_
_geom_hbond_atom_site_label_D
_geom_hbond_atom_site_label_H
_geom_hbond_atom_site_label_A
_geom_hbond_distance_DH
_geom_hbond_distance_HA
_geom_hbond_distance_DA
_geom_hbond_angle_DHA
_geom_hbond_site_symmetry_A
_geom_hbond_publ_flag
N4 H4 O1 0.86 2.10 2.8194(17) 141.5 2_645 yes
N3 H3A N2 0.86 2.22 3.0684(18) 169.7 3_775 yes
N3 H3B O1 0.86 2.08 2.7104(17) 129.1 . yes
N5 H5A O1 0.883(9) 2.447(10) 3.329(2) 176.0(18) 3_676 yes

loop_
_geom_torsion_atom_site_label_1
_geom_torsion_atom_site_label_2
_geom_torsion_atom_site_label_3
_geom_torsion_atom_site_label_4
_geom_torsion
_geom_torsion_site_symmetry_1
_geom_torsion_site_symmetry_2
_geom_torsion_site_symmetry_3
_geom_torsion_site_symmetry_4
N1 C1 C2 N2 -0.9(3) . . . .
N3 C3 C4 N1 177.69(14) . . . .
N2 C3 C4 N1 -2.1(2) . . . .
N3 C3 C4 C5 -2.3(2) . . . .
N2 C3 C4 C5 177.90(13) . . . .
N1 C4 C5 O1 174.27(15) . . . .
C3 C4 C5 O1 -5.7(2) . . . .
N1 C4 C5 N4 -4.8(2) . . . .
C3 C4 C5 N4 175.18(13) . . . .
C3 C4 N1 C1 0.8(2) . . . .
C5 C4 N1 C1 -179.19(13) . . . .
C2 C1 N1 C4 0.7(2) . . . .
C1 C2 N2 C3 -0.4(2) . . . .
N3 C3 N2 C2 -178.01(15) . . . .
C4 C3 N2 C2 1.8(2) . . . .
O1 C5 N4 N5 2.7(2) . . . .
C4 C5 N4 N5 -178.24(14) . . . .
